data_4511707
loop_
_publ_author_name
'Chen, Shui-Sheng'
'Liu, Qing'
'Zhao, Yue'
'Qiao, Rui'
'Sheng, Liang-Quan'
'Liu, Zhao-Di'
'Yang, Song'
'Song, Cong-Fu'

_publ_section_title
;
 New Metal--Organic Frameworks Constructed from the
 4-Imidazole-Carboxylate Ligand: Structural Diversities, Luminescence, and
 Gas Adsorption Properties
;
_journal_issue 8
_journal_name_full 'Crystal Growth &amp; Design'
_journal_page_first 3727
_journal_paper_doi 10.1021/cg401811c
_journal_volume 14
_journal_year 2014
_chemical_formula_sum 'C60 H51.5 Cu3 N12 O20'
_chemical_formula_weight 1451.25
_chemical_name_systematic
; 
 ? 
;
_space_group_IT_number 14
_symmetry_cell_setting monoclinic
_symmetry_space_group_name_Hall '-P 2ybc'
_symmetry_space_group_name_H-M 'P 1 21/c 1'
_atom_sites_solution_hydrogens geom
_atom_sites_solution_primary direct
_atom_sites_solution_secondary difmap
_audit_creation_method SHELXL-97
_cell_angle_alpha 90.00
_cell_angle_beta 108.168(2)
_cell_angle_gamma 90.00
_cell_formula_units_Z 2
_cell_length_a 13.4425(13)
_cell_length_b 14.4204(13)
_cell_length_c 20.4469(19)
_cell_measurement_reflns_used 5717
_cell_measurement_temperature 296(2)
_cell_measurement_theta_max 27.53
_cell_measurement_theta_min 2.53
_cell_volume 3766.0(6)
_computing_cell_refinement 'Bruker SMART'
_computing_data_collection 'Bruker SMART'
_computing_data_reduction 'Bruker SAINT'
_computing_molecular_graphics 'Bruker SHELXTL'
_computing_publication_material 'Bruker SHELXTL'
_computing_structure_refinement 'SHELXL-97 (Sheldrick, 1997)'
_computing_structure_solution 'SHELXS-97 (Sheldrick, 1990)'
_diffrn_ambient_temperature 296(2)
_diffrn_measured_fraction_theta_full 0.995
_diffrn_measured_fraction_theta_max 0.995
_diffrn_measurement_device_type 'Bruker Smart Apex CCD'
_diffrn_measurement_method 'phi and omega scans'
_diffrn_radiation_monochromator graphite
_diffrn_radiation_source 'fine-focus sealed tube'
_diffrn_radiation_type MoK\a
_diffrn_radiation_wavelength 0.71073
_diffrn_reflns_av_R_equivalents 0.0365
_diffrn_reflns_av_sigmaI/netI 0.0434
_diffrn_reflns_limit_h_max 16
_diffrn_reflns_limit_h_min -10
_diffrn_reflns_limit_k_max 17
_diffrn_reflns_limit_k_min -17
_diffrn_reflns_limit_l_max 24
_diffrn_reflns_limit_l_min -24
_diffrn_reflns_number 21362
_diffrn_reflns_theta_full 25.50
_diffrn_reflns_theta_max 25.50
_diffrn_reflns_theta_min 1.76
_exptl_absorpt_coefficient_mu 0.911
_exptl_absorpt_correction_type none
_exptl_crystal_colour 'dark blue'
_exptl_crystal_density_diffrn 1.280
_exptl_crystal_density_method 'not measured'
_exptl_crystal_description prism
_exptl_crystal_F_000 1485
_exptl_crystal_size_max 0.32
_exptl_crystal_size_mid 0.22
_exptl_crystal_size_min 0.15
_refine_diff_density_max 1.367
_refine_diff_density_min -0.905
_refine_diff_density_rms 0.155
_refine_ls_extinction_method none
_refine_ls_goodness_of_fit_ref 1.066
_refine_ls_hydrogen_treatment constr
_refine_ls_matrix_type full
_refine_ls_number_parameters 484
_refine_ls_number_reflns 6974
_refine_ls_number_restraints 18
_refine_ls_restrained_S_all 1.066
_refine_ls_R_factor_all 0.0873
_refine_ls_R_factor_gt 0.0688
_refine_ls_shift/su_max 0.000
_refine_ls_shift/su_mean 0.000
_refine_ls_structure_factor_coef Fsqd
_refine_ls_weighting_details 'calc w=1/[\s^2^(Fo^2^)+(0.1634P)^2^+6.4744P] where P=(Fo^2^+2Fc^2^)/3'
_refine_ls_weighting_scheme calc
_refine_ls_wR_factor_gt 0.2238
_refine_ls_wR_factor_ref 0.2501
_reflns_number_gt 5370
_reflns_number_total 6974
_reflns_threshold_expression >2sigma(I)
_cod_data_source_file cg401811c_si_002.cif
_cod_data_source_block 964994
_cod_depositor_comments
;
The following automatic conversions were performed:

'_symmetry_cell_setting' value 'Monoclinic' changed to 'monoclinic'
according to
/usr/data/users/saulius/crontab/automatic-downloads/rss-feeds/ACS/lib/dictionaries/cif_core.dic
dictionary named 'cif_core.dic' version 2.4.2 from 2011-04-26.

Automatic conversion script
Id: cif_fix_values 2281 2013-09-26 08:29:07Z andrius 

 Adding full bibliography for 4511704--4511714.cif.
;
_cod_original_sg_symbol_H-M P21/c
_cod_original_formula_sum 'C60 H51.50 Cu3 N12 O20'
_cod_database_code 4511707

loop_
_symmetry_equiv_pos_as_xyz
'x, y, z'
'-x, y+1/2, -z+1/2'
'-x, -y, -z'
'x, -y-1/2, z-1/2'

loop_
_atom_site_label
_atom_site_type_symbol
_atom_site_fract_x
_atom_site_fract_y
_atom_site_fract_z
_atom_site_U_iso_or_equiv
_atom_site_adp_type
_atom_site_occupancy
_atom_site_symmetry_multiplicity
_atom_site_calc_flag
_atom_site_refinement_flags
Cu1 Cu 0.71989(4) 0.51715(5) 0.48770(3) 0.0330(2) Uani 1 1 d .
Cu2 Cu 0.5000 0.5000 1.0000 0.0291(3) Uani 1 2 d S
C1 C 0.6699(4) 0.3344(4) 0.2900(3) 0.0439(13) Uani 1 1 d .
H1 H 0.7173 0.3821 0.2920 0.053 Uiso 1 1 calc R
C2 C 0.6305(5) 0.2836(4) 0.2299(3) 0.0463(14) Uani 1 1 d .
H2 H 0.6519 0.2971 0.1919 0.056 Uiso 1 1 calc R
C3 C 0.5591(4) 0.2124(4) 0.2263(2) 0.0374(11) Uani 1 1 d .
C4 C 0.5294(5) 0.1921(4) 0.2838(3) 0.0447(13) Uani 1 1 d .
H4 H 0.4824 0.1442 0.2821 0.054 Uiso 1 1 calc R
C5 C 0.5693(4) 0.2427(4) 0.3436(3) 0.0458(14) Uani 1 1 d .
H5 H 0.5491 0.2284 0.3819 0.055 Uiso 1 1 calc R
C6 C 0.6391(4) 0.3147(4) 0.3469(3) 0.0411(12) Uani 1 1 d .
C7 C 0.6719(4) 0.3756(4) 0.4089(3) 0.0396(12) Uani 1 1 d .
C8 C 0.5097(4) 0.1628(4) 0.1607(2) 0.0366(11) Uani 1 1 d .
C9 C 0.4205(4) 0.1119(4) 0.1391(2) 0.0363(11) Uani 1 1 d .
H9 H 0.3779 0.0972 0.1657 0.044 Uiso 1 1 calc R
C10 C 0.4814(4) 0.1188(4) 0.0541(3) 0.0400(12) Uani 1 1 d .
H10 H 0.4899 0.1114 0.0110 0.048 Uiso 1 1 calc R
C11 C 0.7509(5) 0.6846(4) 0.7247(3) 0.0470(14) Uani 1 1 d .
H11 H 0.8020 0.7242 0.7188 0.056 Uiso 1 1 calc R
C12 C 0.7339(5) 0.6807(4) 0.7879(3) 0.0472(14) Uani 1 1 d .
H12 H 0.7752 0.7157 0.8245 0.057 Uiso 1 1 calc R
C13 C 0.6551(4) 0.6247(4) 0.7967(2) 0.0332(11) Uani 1 1 d .
C14 C 0.5944(5) 0.5723(5) 0.7412(3) 0.0458(14) Uani 1 1 d .
H14 H 0.5401 0.5359 0.7463 0.055 Uiso 1 1 calc R
C15 C 0.6140(4) 0.5741(4) 0.6791(3) 0.0419(13) Uani 1 1 d .
H15 H 0.5744 0.5375 0.6429 0.050 Uiso 1 1 calc R
C16 C 0.6935(4) 0.6308(4) 0.6703(2) 0.0355(11) Uani 1 1 d .
C17 C 0.7165(4) 0.6280(4) 0.6028(2) 0.0356(11) Uani 1 1 d .
C18 C 0.6341(4) 0.6164(4) 0.8627(2) 0.0341(11) Uani 1 1 d .
C19 C 0.6428(4) 0.6395(4) 0.9708(2) 0.0380(12) Uani 1 1 d .
H19 H 0.6627 0.6634 1.0153 0.046 Uiso 1 1 calc R
C20 C 0.5683(4) 0.5579(4) 0.8812(2) 0.0375(12) Uani 1 1 d .
H20 H 0.5254 0.5142 0.8524 0.045 Uiso 1 1 calc R
C21 C 0.7455(4) 0.5681(4) 1.2183(3) 0.0429(13) Uani 1 1 d .
H21 H 0.6889 0.6086 1.2055 0.052 Uiso 1 1 calc R
C22 C 0.8205(4) 0.5768(4) 1.2828(3) 0.0468(14) Uani 1 1 d .
H22 H 0.8126 0.6220 1.3133 0.056 Uiso 1 1 calc R
C23 C 0.9064(5) 0.5188(4) 1.3018(3) 0.0455(14) Uani 1 1 d .
C24 C 0.9150(5) 0.4507(5) 1.2560(3) 0.063(2) Uani 1 1 d .
H24 H 0.9723 0.4110 1.2681 0.076 Uiso 1 1 calc R
C25 C 0.8396(5) 0.4412(5) 1.1931(3) 0.0573(17) Uani 1 1 d .
H25 H 0.8461 0.3943 1.1634 0.069 Uiso 1 1 calc R
C26 C 0.7544(4) 0.5001(4) 1.1733(3) 0.0369(12) Uani 1 1 d .
C27 C 0.6713(4) 0.4876(4) 1.1045(3) 0.0367(12) Uani 1 1 d .
C28 C 0.9887(4) 0.5270(4) 1.3683(3) 0.0446(13) Uani 1 1 d .
C29 C 1.0833(5) 0.4913(4) 1.3917(3) 0.0504(16) Uani 1 1 d .
H29 H 1.1105 0.4505 1.3664 0.060 Uiso 1 1 calc R
C30 C 1.0738(7) 0.5771(8) 1.4729(4) 0.108(4) Uani 1 1 d .
H30 H 1.0916 0.6114 1.5135 0.130 Uiso 1 1 calc R
N1 N 1.1371(3) 0.5197(3) 1.4561(2) 0.0375(10) Uani 1 1 d .
N2 N 0.5745(3) 0.5725(3) 0.94855(19) 0.0348(9) Uani 1 1 d .
N3 N 0.4029(3) 0.0853(3) 0.0721(2) 0.0373(10) Uani 1 1 d .
N5 N 0.5471(3) 0.1650(3) 0.1062(2) 0.0389(10) Uani 1 1 d .
H5A H 0.6039 0.1918 0.1055 0.047 Uiso 1 1 calc R
N6 N 0.6798(4) 0.6688(3) 0.9207(2) 0.0379(10) Uani 1 1 d .
H6 H 0.7243 0.7128 0.9242 0.045 Uiso 1 1 calc R
N7 N 0.9776(5) 0.5804(7) 1.4232(3) 0.108(3) Uani 1 1 d .
H7 H 0.9225 0.6090 1.4251 0.129 Uiso 1 1 calc R
O1 O 0.7294(3) 0.4456(3) 0.40742(17) 0.0402(9) Uani 1 1 d .
O2 O 0.6427(3) 0.3586(3) 0.46001(18) 0.0506(10) Uani 1 1 d .
O3 O 0.6850(3) 0.5551(3) 0.56823(17) 0.0433(9) Uani 1 1 d .
O4 O 0.7656(4) 0.6927(3) 0.5867(2) 0.0542(11) Uani 1 1 d .
O5 O 0.5978(3) 0.5468(3) 1.08816(16) 0.0359(8) Uani 1 1 d .
O6 O 0.6758(4) 0.4214(3) 1.0675(2) 0.0568(11) Uani 1 1 d .
O7 O 0.1639(4) 0.1972(3) 0.0259(2) 0.0574(11) Uani 1 1 d .
O8 O 0.7258(4) 0.2384(3) 0.0829(2) 0.0650(12) Uani 1 1 d .
O9 O 0.9706(16) 0.2917(13) 0.9756(13) 0.081(6) Uani 0.30 1 d P
O10 O 0.942(3) 0.5094(15) 0.8622(16) 0.075(8) Uani 0.20 1 d PU
O11 O 1.0003(18) 0.2041(13) 0.6131(12) 0.124(11) Uani 0.30 1 d P
O12 O 0.814(2) 0.395(2) 0.9494(15) 0.141(11) Uani 0.30 1 d P
O15 O 0.900(2) 0.3594(19) 0.869(3) 0.24(3) Uani 0.30 1 d P
O16 O 0.927(7) 0.318(7) 0.937(5) 0.11(2) Uani 0.10 1 d PU
O14 O 0.995(3) 0.300(2) 0.845(2) 0.122(14) Uani 0.20 1 d P
O13 O 0.828(3) 0.412(2) 0.807(3) 0.144(15) Uani 0.20 1 d PU

loop_
_atom_site_aniso_label
_atom_site_aniso_U_11
_atom_site_aniso_U_22
_atom_site_aniso_U_33
_atom_site_aniso_U_23
_atom_site_aniso_U_13
_atom_site_aniso_U_12
Cu1 0.0246(4) 0.0574(4) 0.0129(3) -0.0014(2) -0.0001(2) 0.0029(2)
Cu2 0.0242(5) 0.0471(5) 0.0127(4) 0.0016(3) 0.0012(3) -0.0068(3)
C1 0.043(3) 0.058(3) 0.030(3) -0.011(2) 0.011(2) -0.014(3)
C2 0.048(3) 0.071(4) 0.022(3) -0.010(2) 0.015(2) -0.009(3)
C3 0.030(3) 0.054(3) 0.022(2) -0.009(2) 0.000(2) 0.000(2)
C4 0.046(3) 0.058(3) 0.030(3) -0.008(2) 0.012(2) -0.012(3)
C5 0.048(3) 0.067(4) 0.025(3) -0.008(2) 0.014(2) -0.010(3)
C6 0.037(3) 0.061(3) 0.022(2) -0.006(2) 0.005(2) 0.001(2)
C7 0.034(3) 0.059(3) 0.022(3) -0.004(2) 0.003(2) 0.001(2)
C8 0.032(3) 0.054(3) 0.020(2) -0.006(2) 0.003(2) 0.003(2)
C9 0.032(3) 0.057(3) 0.018(2) -0.006(2) 0.005(2) 0.001(2)
C10 0.033(3) 0.062(3) 0.021(2) -0.004(2) 0.003(2) -0.006(2)
C11 0.062(4) 0.049(3) 0.038(3) -0.008(2) 0.027(3) -0.021(3)
C12 0.067(4) 0.050(3) 0.027(3) -0.007(2) 0.017(3) -0.020(3)
C13 0.038(3) 0.041(3) 0.021(2) 0.0004(19) 0.010(2) -0.003(2)
C14 0.043(3) 0.068(4) 0.029(3) -0.006(2) 0.015(2) -0.018(3)
C15 0.042(3) 0.060(3) 0.021(2) -0.004(2) 0.007(2) -0.009(3)
C16 0.039(3) 0.046(3) 0.023(2) 0.006(2) 0.012(2) 0.006(2)
C17 0.031(2) 0.054(3) 0.022(2) 0.008(2) 0.009(2) 0.013(2)
C18 0.037(3) 0.043(3) 0.021(2) -0.001(2) 0.008(2) -0.003(2)
C19 0.042(3) 0.050(3) 0.022(2) -0.006(2) 0.010(2) -0.011(2)
C20 0.042(3) 0.051(3) 0.020(2) -0.004(2) 0.010(2) -0.014(2)
C21 0.031(3) 0.054(3) 0.031(3) -0.004(2) -0.008(2) 0.012(2)
C22 0.037(3) 0.057(3) 0.035(3) -0.011(3) -0.005(2) 0.008(3)
C23 0.037(3) 0.052(3) 0.031(3) -0.007(2) -0.012(2) 0.006(2)
C24 0.047(3) 0.071(4) 0.048(4) -0.020(3) -0.018(3) 0.027(3)
C25 0.046(3) 0.068(4) 0.043(3) -0.022(3) -0.008(3) 0.016(3)
C26 0.031(3) 0.049(3) 0.021(3) -0.004(2) -0.006(2) -0.001(2)
C27 0.030(3) 0.055(3) 0.019(3) 0.000(2) -0.002(2) -0.007(2)
C28 0.035(3) 0.059(3) 0.027(3) -0.006(2) -0.008(2) 0.009(3)
C29 0.040(3) 0.070(4) 0.028(3) -0.018(3) -0.007(2) 0.025(3)
C30 0.074(6) 0.153(9) 0.059(5) -0.052(6) -0.034(4) 0.056(6)
N1 0.030(2) 0.053(3) 0.024(2) -0.0009(18) 0.0008(18) 0.0063(19)
N2 0.034(2) 0.052(3) 0.0162(19) -0.0020(17) 0.0050(17) -0.0095(19)
N3 0.032(2) 0.057(3) 0.019(2) -0.0026(18) 0.0013(17) -0.002(2)
N5 0.031(2) 0.058(3) 0.024(2) -0.0095(19) 0.0041(18) -0.008(2)
N6 0.047(3) 0.045(2) 0.024(2) -0.0034(17) 0.0141(19) -0.015(2)
N7 0.061(4) 0.175(8) 0.059(4) -0.043(5) -0.022(3) 0.048(5)
O1 0.036(2) 0.060(2) 0.0213(17) -0.0085(16) 0.0038(15) -0.0017(18)
O2 0.059(3) 0.069(3) 0.0229(19) -0.0052(17) 0.0124(18) -0.009(2)
O3 0.036(2) 0.073(3) 0.0184(17) -0.0055(17) 0.0056(15) 0.0030(19)
O4 0.071(3) 0.061(3) 0.042(2) 0.0106(19) 0.035(2) 0.003(2)
O5 0.0287(18) 0.054(2) 0.0184(16) 0.0034(15) -0.0019(14) -0.0059(16)
O6 0.058(3) 0.067(3) 0.035(2) -0.014(2) 0.000(2) 0.000(2)
O7 0.065(3) 0.065(3) 0.045(2) -0.014(2) 0.020(2) -0.024(2)
O8 0.070(3) 0.076(3) 0.053(3) -0.011(2) 0.026(2) -0.010(3)
O9 0.063(11) 0.067(11) 0.124(17) 0.037(11) 0.047(12) 0.048(9)
O10 0.10(2) 0.045(12) 0.089(19) -0.003(11) 0.041(16) 0.005(12)
O11 0.105(15) 0.077(12) 0.124(18) 0.057(12) -0.062(14) -0.052(12)
O12 0.15(2) 0.17(2) 0.16(2) 0.055(19) 0.13(2) 0.08(2)
O15 0.10(2) 0.076(17) 0.43(7) -0.05(3) -0.10(3) -0.011(15)
O16 0.08(4) 0.12(4) 0.12(4) -0.05(4) 0.02(3) -0.04(3)
O14 0.11(3) 0.08(2) 0.19(4) 0.06(2) 0.08(3) 0.072(19)
O13 0.071(18) 0.058(16) 0.25(4) 0.03(2) -0.03(2) 0.024(14)

loop_
_atom_type_symbol
_atom_type_description
_atom_type_scat_dispersion_real
_atom_type_scat_dispersion_imag
_atom_type_scat_source
C C 0.0033 0.0016 'International Tables Vol C Tables 4.2.6.8 and 6.1.1.4'
H H 0.0000 0.0000 'International Tables Vol C Tables 4.2.6.8 and 6.1.1.4'
N N 0.0061 0.0033 'International Tables Vol C Tables 4.2.6.8 and 6.1.1.4'
O O 0.0106 0.0060 'International Tables Vol C Tables 4.2.6.8 and 6.1.1.4'
Cu Cu 0.3201 1.2651 'International Tables Vol C Tables 4.2.6.8 and 6.1.1.4'

loop_
_geom_angle_atom_site_label_1
_geom_angle_atom_site_label_2
_geom_angle_atom_site_label_3
_geom_angle
_geom_angle_site_symmetry_1
_geom_angle_site_symmetry_3
O3 Cu1 O1 162.56(17) . .
O3 Cu1 N1 91.76(17) . 3_767
O1 Cu1 N1 92.29(17) . 3_767
O3 Cu1 N3 90.49(16) . 2_655
O1 Cu1 N3 90.20(17) . 2_655
N1 Cu1 N3 164.23(19) 3_767 2_655
N2 Cu2 N2 180.000(1) 3_667 .
N2 Cu2 O5 89.91(15) 3_667 .
N2 Cu2 O5 90.09(15) . .
N2 Cu2 O5 90.09(15) 3_667 3_667
N2 Cu2 O5 89.91(15) . 3_667
O5 Cu2 O5 180.000(1) . 3_667
C6 C1 C2 120.4(5) . .
C6 C1 H1 119.8 . .
C2 C1 H1 119.8 . .
C1 C2 C3 120.2(5) . .
C1 C2 H2 119.9 . .
C3 C2 H2 119.9 . .
C4 C3 C2 119.2(5) . .
C4 C3 C8 120.0(5) . .
C2 C3 C8 120.7(5) . .
C5 C4 C3 120.3(5) . .
C5 C4 H4 119.8 . .
C3 C4 H4 119.8 . .
C4 C5 C6 120.6(5) . .
C4 C5 H5 119.7 . .
C6 C5 H5 119.7 . .
C1 C6 C5 119.2(5) . .
C1 C6 C7 120.5(5) . .
C5 C6 C7 119.9(5) . .
O2 C7 O1 121.7(5) . .
O2 C7 C6 120.6(5) . .
O1 C7 C6 117.7(4) . .
C9 C8 N5 105.1(4) . .
C9 C8 C3 131.1(5) . .
N5 C8 C3 123.7(5) . .
C8 C9 N3 109.7(4) . .
C8 C9 H9 125.1 . .
N3 C9 H9 125.1 . .
N3 C10 N5 110.6(4) . .
N3 C10 H10 124.7 . .
N5 C10 H10 124.7 . .
C16 C11 C12 121.2(5) . .
C16 C11 H11 119.4 . .
C12 C11 H11 119.4 . .
C11 C12 C13 120.0(5) . .
C11 C12 H12 120.0 . .
C13 C12 H12 120.0 . .
C12 C13 C14 119.2(4) . .
C12 C13 C18 122.7(5) . .
C14 C13 C18 118.1(4) . .
C15 C14 C13 120.5(5) . .
C15 C14 H14 119.7 . .
C13 C14 H14 119.7 . .
C14 C15 C16 120.2(5) . .
C14 C15 H15 119.9 . .
C16 C15 H15 119.9 . .
C11 C16 C15 118.8(4) . .
C11 C16 C17 122.1(5) . .
C15 C16 C17 119.0(5) . .
O4 C17 O3 126.0(5) . .
O4 C17 C16 120.0(5) . .
O3 C17 C16 114.0(5) . .
C20 C18 N6 104.7(4) . .
C20 C18 C13 129.5(5) . .
N6 C18 C13 125.8(4) . .
N2 C19 N6 110.7(4) . .
N2 C19 H19 124.7 . .
N6 C19 H19 124.7 . .
C18 C20 N2 110.2(4) . .
C18 C20 H20 124.9 . .
N2 C20 H20 124.9 . .
C26 C21 C22 120.6(5) . .
C26 C21 H21 119.7 . .
C22 C21 H21 119.7 . .
C23 C22 C21 120.4(5) . .
C23 C22 H22 119.8 . .
C21 C22 H22 119.8 . .
C22 C23 C24 118.6(5) . .
C22 C23 C28 122.3(5) . .
C24 C23 C28 119.1(5) . .
C25 C24 C23 120.7(5) . .
C25 C24 H24 119.6 . .
C23 C24 H24 119.6 . .
C24 C25 C26 121.0(5) . .
C24 C25 H25 119.5 . .
C26 C25 H25 119.5 . .
C21 C26 C25 118.7(5) . .
C21 C26 C27 121.0(5) . .
C25 C26 C27 120.3(5) . .
O6 C27 O5 122.9(5) . .
O6 C27 C26 120.1(5) . .
O5 C27 C26 117.0(5) . .
C29 C28 N7 104.8(5) . .
C29 C28 C23 132.0(5) . .
N7 C28 C23 123.2(5) . .
C28 C29 N1 113.5(5) . .
C28 C29 H29 123.3 . .
N1 C29 H29 123.3 . .
N1 C30 N7 111.4(7) . .
N1 C30 H30 124.3 . .
N7 C30 H30 124.3 . .
C30 N1 C29 104.7(5) . .
C30 N1 Cu1 127.6(4) . 3_767
C29 N1 Cu1 127.7(4) . 3_767
C19 N2 C20 106.2(4) . .
C19 N2 Cu2 128.6(3) . .
C20 N2 Cu2 125.1(3) . .
C10 N3 C9 105.8(4) . .
C10 N3 Cu1 126.7(3) . 2_645
C9 N3 Cu1 127.4(4) . 2_645
C10 N5 C8 108.7(4) . .
C10 N5 H5A 125.6 . .
C8 N5 H5A 125.6 . .
C19 N6 C18 108.3(4) . .
C19 N6 H6 125.8 . .
C18 N6 H6 125.8 . .
C30 N7 C28 105.2(6) . .
C30 N7 H7 127.4 . .
C28 N7 H7 127.4 . .
C7 O1 Cu1 101.3(3) . .
C17 O3 Cu1 125.9(3) . .
C27 O5 Cu2 104.5(3) . .

loop_
_geom_bond_atom_site_label_1
_geom_bond_atom_site_label_2
_geom_bond_distance
_geom_bond_site_symmetry_2
Cu1 O3 1.927(3) .
Cu1 O1 1.976(3) .
Cu1 N1 1.980(4) 3_767
Cu1 N3 1.981(4) 2_655
Cu2 N2 1.964(4) 3_667
Cu2 N2 1.964(4) .
Cu2 O5 1.989(3) .
Cu2 O5 1.989(3) 3_667
C1 C6 1.380(7) .
C1 C2 1.386(7) .
C1 H1 0.9300 .
C2 C3 1.392(8) .
C2 H2 0.9300 .
C3 C4 1.384(7) .
C3 C8 1.482(7) .
C4 C5 1.381(7) .
C4 H4 0.9300 .
C5 C6 1.387(8) .
C5 H5 0.9300 .
C6 C7 1.491(7) .
C7 O2 1.250(6) .
C7 O1 1.278(7) .
C8 C9 1.357(7) .
C8 N5 1.358(6) .
C9 N3 1.370(6) .
C9 H9 0.9300 .
C10 N3 1.314(7) .
C10 N5 1.331(6) .
C10 H10 0.9300 .
C11 C16 1.378(8) .
C11 C12 1.381(7) .
C11 H11 0.9300 .
C12 C13 1.387(7) .
C12 H12 0.9300 .
C13 C14 1.394(7) .
C13 C18 1.467(6) .
C14 C15 1.375(7) .
C14 H14 0.9300 .
C15 C16 1.401(8) .
C15 H15 0.9300 .
C16 C17 1.506(6) .
C17 O4 1.245(7) .
C17 O3 1.265(7) .
C18 C20 1.359(7) .
C18 N6 1.380(6) .
C19 N2 1.313(7) .
C19 N6 1.339(6) .
C19 H19 0.9300 .
C20 N2 1.369(6) .
C20 H20 0.9300 .
C21 C26 1.375(7) .
C21 C22 1.394(7) .
C21 H21 0.9300 .
C22 C23 1.381(8) .
C22 H22 0.9300 .
C23 C24 1.385(8) .
C23 C28 1.466(7) .
C24 C25 1.373(8) .
C24 H24 0.9300 .
C25 C26 1.382(8) .
C25 H25 0.9300 .
C26 C27 1.510(7) .
C27 O6 1.231(7) .
C27 O5 1.271(7) .
C28 C29 1.316(8) .
C28 N7 1.407(9) .
C29 N1 1.353(7) .
C29 H29 0.9300 .
C30 N1 1.309(9) .
C30 N7 1.374(9) .
C30 H30 0.9300 .
N1 Cu1 1.980(4) 3_767
N3 Cu1 1.981(4) 2_645
N5 H5A 0.8600 .
N6 H6 0.8600 .
N7 H7 0.8600 .
O9 O16 0.91(10) .

loop_
_geom_torsion_atom_site_label_1
_geom_torsion_atom_site_label_2
_geom_torsion_atom_site_label_3
_geom_torsion_atom_site_label_4
_geom_torsion
_geom_torsion_site_symmetry_1
_geom_torsion_site_symmetry_4
C6 C1 C2 C3 0.3(9) . .
C1 C2 C3 C4 -1.1(9) . .
C1 C2 C3 C8 174.8(5) . .
C2 C3 C4 C5 0.8(9) . .
C8 C3 C4 C5 -175.2(5) . .
C3 C4 C5 C6 0.3(9) . .
C2 C1 C6 C5 0.7(9) . .
C2 C1 C6 C7 -173.2(5) . .
C4 C5 C6 C1 -1.1(9) . .
C4 C5 C6 C7 172.9(5) . .
C1 C6 C7 O2 178.9(5) . .
C5 C6 C7 O2 4.9(8) . .
C1 C6 C7 O1 -0.4(8) . .
C5 C6 C7 O1 -174.3(5) . .
C4 C3 C8 C9 16.8(9) . .
C2 C3 C8 C9 -159.1(6) . .
C4 C3 C8 N5 -167.0(5) . .
C2 C3 C8 N5 17.1(8) . .
N5 C8 C9 N3 -1.3(6) . .
C3 C8 C9 N3 175.5(5) . .
C16 C11 C12 C13 -2.5(10) . .
C11 C12 C13 C14 0.4(9) . .
C11 C12 C13 C18 179.0(6) . .
C12 C13 C14 C15 1.8(9) . .
C18 C13 C14 C15 -176.9(5) . .
C13 C14 C15 C16 -1.9(9) . .
C12 C11 C16 C15 2.4(9) . .
C12 C11 C16 C17 -174.9(5) . .
C14 C15 C16 C11 -0.2(9) . .
C14 C15 C16 C17 177.2(5) . .
C11 C16 C17 O4 -21.3(8) . .
C15 C16 C17 O4 161.4(5) . .
C11 C16 C17 O3 156.4(5) . .
C15 C16 C17 O3 -20.9(7) . .
C12 C13 C18 C20 -172.2(6) . .
C14 C13 C18 C20 6.4(9) . .
C12 C13 C18 N6 7.6(9) . .
C14 C13 C18 N6 -173.8(5) . .
N6 C18 C20 N2 -1.0(6) . .
C13 C18 C20 N2 178.8(5) . .
C26 C21 C22 C23 1.8(10) . .
C21 C22 C23 C24 -1.5(10) . .
C21 C22 C23 C28 178.3(6) . .
C22 C23 C24 C25 0.1(12) . .
C28 C23 C24 C25 -179.8(7) . .
C23 C24 C25 C26 1.1(12) . .
C22 C21 C26 C25 -0.6(9) . .
C22 C21 C26 C27 177.5(5) . .
C24 C25 C26 C21 -0.9(11) . .
C24 C25 C26 C27 -178.9(7) . .
C21 C26 C27 O6 -173.6(6) . .
C25 C26 C27 O6 4.4(9) . .
C21 C26 C27 O5 5.2(8) . .
C25 C26 C27 O5 -176.8(6) . .
C22 C23 C28 C29 -166.5(8) . .
C24 C23 C28 C29 13.3(12) . .
C22 C23 C28 N7 13.3(11) . .
C24 C23 C28 N7 -166.9(8) . .
N7 C28 C29 N1 -2.7(9) . .
C23 C28 C29 N1 177.2(7) . .
N7 C30 N1 C29 4.9(12) . .
N7 C30 N1 Cu1 -175.2(7) . 3_767
C28 C29 N1 C30 -1.3(10) . .
C28 C29 N1 Cu1 178.9(5) . 3_767
N6 C19 N2 C20 0.5(6) . .
N6 C19 N2 Cu2 177.1(4) . .
C18 C20 N2 C19 0.4(6) . .
C18 C20 N2 Cu2 -176.4(4) . .
N2 Cu2 N2 C19 -178(100) 3_667 .
O5 Cu2 N2 C19 -14.0(5) . .
O5 Cu2 N2 C19 166.0(5) 3_667 .
N2 Cu2 N2 C20 -2(100) 3_667 .
O5 Cu2 N2 C20 162.1(5) . .
O5 Cu2 N2 C20 -17.9(5) 3_667 .
N5 C10 N3 C9 0.0(6) . .
N5 C10 N3 Cu1 176.5(4) . 2_645
C8 C9 N3 C10 0.8(6) . .
C8 C9 N3 Cu1 -175.7(4) . 2_645
N3 C10 N5 C8 -0.8(7) . .
C9 C8 N5 C10 1.2(6) . .
C3 C8 N5 C10 -175.8(5) . .
N2 C19 N6 C18 -1.1(7) . .
C20 C18 N6 C19 1.3(6) . .
C13 C18 N6 C19 -178.5(5) . .
N1 C30 N7 C28 -6.5(13) . .
C29 C28 N7 C30 5.3(11) . .
C23 C28 N7 C30 -174.5(8) . .
O2 C7 O1 Cu1 -12.8(6) . .
C6 C7 O1 Cu1 166.4(4) . .
O3 Cu1 O1 C7 1.6(7) . .
N1 Cu1 O1 C7 104.9(3) 3_767 .
N3 Cu1 O1 C7 -90.7(3) 2_655 .
O4 C17 O3 Cu1 8.5(8) . .
C16 C17 O3 Cu1 -169.1(3) . .
O1 Cu1 O3 C17 178.0(5) . .
N1 Cu1 O3 C17 74.6(4) 3_767 .
N3 Cu1 O3 C17 -89.8(4) 2_655 .
O6 C27 O5 Cu2 3.9(6) . .
C26 C27 O5 Cu2 -174.9(4) . .
N2 Cu2 O5 C27 89.2(3) 3_667 .
N2 Cu2 O5 C27 -90.8(3) . .
O5 Cu2 O5 C27 -53(100) 3_667 .
